data_1512962
loop_
_publ_author_name
'Neil F. Curtis'
'Jan Wikaira'

_publ_section_title
;
 meso-(5,7,7,12,14,14-Hexamethyl-1,4,8,11-tetraazacyclotetradec-4,11-diene)
 copper(II) perchlorate; an unexpected preparation and structure
 determination
;
_journal_name_full
;
Inorganica Chimica Acta
;
_journal_page_first 14
_journal_page_last 16
_journal_paper_doi 10.1016/j.ica.2012.11.027
_journal_volume 396
_journal_year 2013
_chemical_formula_moiety 'C16 H32 N4 Cu, 2(Cl O4)'
_chemical_formula_sum 'C16 H32 Cl2 Cu N4 O8'
_chemical_formula_weight 542.90
_space_group_IT_number 14
_symmetry_cell_setting monoclinic
_symmetry_space_group_name_Hall '-P 2ybc'
_symmetry_space_group_name_H-M 'P 1 21/c 1'
_atom_sites_solution_hydrogens geom
_atom_sites_solution_primary direct
_atom_sites_solution_secondary difmap
_cell_angle_alpha 90.00
_cell_angle_beta 111.179(3)
_cell_angle_gamma 90.00
_cell_formula_units_Z 2
_cell_length_a 10.2477(3)
_cell_length_b 10.4920(2)
_cell_length_c 10.9152(3)
_cell_measurement_reflns_used 2463
_cell_measurement_temperature 120.0(1)
_cell_measurement_theta_max 73.3308
_cell_measurement_theta_min 4.2102
_cell_volume 1094.32(5)
_computing_data_collection
; CrysAlisPro, Agilent Technologies,
Version 1.171.35.19 (release 27-10-2011 CrysAlis171 .NET)
(compiled Oct 27 2011,15:02:11)
;
_computing_molecular_graphics 'ORTEP3.2 (Farrugia, 1997)'
_computing_structure_refinement 'SHELXL-97 (Sheldrick, 1997)'
_computing_structure_solution 'SHELXS-97 (Sheldrick, 1990)'
_diffrn_ambient_temperature 120.0(1)
_diffrn_detector_area_resol_mean 10.6501
_diffrn_measured_fraction_theta_full 0.998
_diffrn_measured_fraction_theta_max 0.998
_diffrn_measurement_device_type 'SuperNova, Dual, Cu at zero, Atlas'
_diffrn_measurement_method '\w scans'
_diffrn_radiation_monochromator graphite
_diffrn_radiation_source 'fine-focus sealed tube'
_diffrn_radiation_type CuK\a
_diffrn_radiation_wavelength 1.54184
_diffrn_reflns_av_R_equivalents 0.0150
_diffrn_reflns_av_sigmaI/netI 0.0194
_diffrn_reflns_limit_h_max 12
_diffrn_reflns_limit_h_min -12
_diffrn_reflns_limit_k_max 8
_diffrn_reflns_limit_k_min -12
_diffrn_reflns_limit_l_max 12
_diffrn_reflns_limit_l_min -11
_diffrn_reflns_number 3474
_diffrn_reflns_theta_full 65.49
_diffrn_reflns_theta_max 65.49
_diffrn_reflns_theta_min 4.63
_exptl_absorpt_coefficient_mu 4.118
_exptl_absorpt_correction_T_max 1.00000
_exptl_absorpt_correction_T_min 0.67906
_exptl_absorpt_correction_type multi-scan
_exptl_absorpt_process_details
;
CrysAlisPro, Agilent Technologies,
Version 1.171.35.19 (release 27-10-2011 CrysAlis171 .NET)
(compiled Oct 27 2011,15:02:11)
 
;
_exptl_crystal_colour orange
_exptl_crystal_density_diffrn 1.648
_exptl_crystal_density_method 'not measured'
_exptl_crystal_description block
_exptl_crystal_F_000 566
_exptl_crystal_size_max 0.31
_exptl_crystal_size_mid 0.21
_exptl_crystal_size_min 0.08
_refine_diff_density_max 0.339
_refine_diff_density_min -0.342
_refine_diff_density_rms 0.061
_refine_ls_extinction_method none
_refine_ls_goodness_of_fit_ref 1.051
_refine_ls_hydrogen_treatment refxyz
_refine_ls_matrix_type full
_refine_ls_number_parameters 145
_refine_ls_number_reflns 1876
_refine_ls_number_restraints 0
_refine_ls_restrained_S_all 1.051
_refine_ls_R_factor_all 0.0288
_refine_ls_R_factor_gt 0.0267
_refine_ls_shift/su_max 0.000
_refine_ls_shift/su_mean 0.000
_refine_ls_structure_factor_coef Fsqd
_refine_ls_weighting_details 'calc w=1/[\s^2^(Fo^2^)+(0.0403P)^2^+0.9409P] where P=(Fo^2^+2Fc^2^)/3'
_refine_ls_weighting_scheme calc
_refine_ls_wR_factor_gt 0.0721
_refine_ls_wR_factor_ref 0.0737
_reflns_number_gt 1759
_reflns_number_total 1876
_reflns_threshold_expression >2sigma(I)
_cod_data_source_file ICA-2013-396-14-16.cif
_cod_data_source_block nfc4-9-4
_cod_database_code 1512962

loop_
_symmetry_equiv_pos_as_xyz
'x, y, z'
'-x, y+1/2, -z+1/2'
'-x, -y, -z'
'x, -y-1/2, z-1/2'

loop_
_atom_site_label
_atom_site_type_symbol
_atom_site_fract_x
_atom_site_fract_y
_atom_site_fract_z
_atom_site_U_iso_or_equiv
_atom_site_adp_type
_atom_site_occupancy
_atom_site_symmetry_multiplicity
_atom_site_calc_flag
_atom_site_refinement_flags
Cu1 Cu 0.0000 0.0000 0.0000 0.00913(13) Uani 1 2 d S
C5 C -0.2725(2) 0.00691(17) -0.21820(19) 0.0116(4) Uani 1 1 d .
N8 N -0.13880(16) 0.04434(15) 0.08365(14) 0.0100(3) Uani 1 1 d .
H8 H -0.1710 -0.0310 0.1031 0.012 Uiso 1 1 calc R
C9 C -0.0575(2) 0.10507(19) 0.21148(17) 0.0139(4) Uani 1 1 d .
H9A H -0.1139 0.1102 0.2661 0.017 Uiso 1 1 calc R
H5B H -0.0302 0.1907 0.1973 0.017 Uiso 1 1 calc R
C7 C -0.26532(19) 0.11727(18) -0.00119(18) 0.0113(4) Uani 1 1 d .
N4 N -0.13907(17) 0.00118(14) -0.18235(15) 0.0116(3) Uani 1 1 d .
C6 C -0.34173(19) 0.03351(19) -0.12056(19) 0.0132(4) Uani 1 1 d .
H6A H -0.3606 -0.0478 -0.0881 0.016 Uiso 1 1 calc R
H6B H -0.4315 0.0729 -0.1678 0.016 Uiso 1 1 calc R
C72 C -0.2226(2) 0.24422(18) -0.04368(19) 0.0154(4) Uani 1 1 d .
H72A H -0.1881 0.3000 0.0308 0.023 Uiso 1 1 calc R
H72B H -0.3023 0.2825 -0.1096 0.023 Uiso 1 1 calc R
H72C H -0.1505 0.2300 -0.0790 0.023 Uiso 1 1 calc R
C71 C -0.3649(2) 0.1403(2) 0.07276(19) 0.0169(4) Uani 1 1 d .
H71A H -0.3844 0.0608 0.1062 0.025 Uiso 1 1 calc R
H71B H -0.4506 0.1766 0.0140 0.025 Uiso 1 1 calc R
H71C H -0.3221 0.1978 0.1444 0.025 Uiso 1 1 calc R
C10 C 0.0711(2) 0.0243(2) 0.27814(19) 0.0159(4) Uani 1 1 d .
H10A H 0.1352 0.0690 0.3538 0.019 Uiso 1 1 calc R
H10B H 0.0447 -0.0552 0.3080 0.019 Uiso 1 1 calc R
C51 C -0.3719(2) -0.0151(2) -0.3563(2) 0.0182(4) Uani 1 1 d .
H51A H -0.3530 0.0451 -0.4141 0.027 Uiso 1 1 calc R
H51B H -0.4663 -0.0044 -0.3601 0.027 Uiso 1 1 calc R
H51C H -0.3599 -0.1001 -0.3831 0.027 Uiso 1 1 calc R
Cl1 Cl -0.24421(5) -0.32976(4) -0.15136(4) 0.01550(14) Uani 1 1 d .
O1 O -0.14069(17) -0.26259(16) -0.04507(15) 0.0278(4) Uani 1 1 d .
O2 O -0.24422(19) -0.46269(15) -0.11860(16) 0.0294(4) Uani 1 1 d .
O3 O -0.37992(16) -0.27605(16) -0.17399(17) 0.0297(4) Uani 1 1 d .
O4 O -0.21163(18) -0.31632(15) -0.26901(15) 0.0265(4) Uani 1 1 d .

loop_
_atom_site_aniso_label
_atom_site_aniso_U_11
_atom_site_aniso_U_22
_atom_site_aniso_U_33
_atom_site_aniso_U_23
_atom_site_aniso_U_13
_atom_site_aniso_U_12
Cu1 0.0063(2) 0.0125(2) 0.0080(2) -0.00030(13) 0.00171(15) 0.00132(14)
C5 0.0114(10) 0.0081(9) 0.0123(9) 0.0004(7) 0.0007(8) -0.0002(7)
N8 0.0089(7) 0.0091(8) 0.0116(7) 0.0006(6) 0.0032(6) -0.0004(6)
C9 0.0127(9) 0.0179(10) 0.0113(9) -0.0033(8) 0.0046(7) 0.0012(8)
C7 0.0077(8) 0.0123(9) 0.0131(9) 0.0009(7) 0.0027(7) 0.0019(7)
N4 0.0111(8) 0.0132(8) 0.0096(8) -0.0007(6) 0.0028(6) 0.0014(6)
C6 0.0071(9) 0.0146(9) 0.0163(9) -0.0008(8) 0.0023(7) -0.0005(7)
C72 0.0187(10) 0.0103(10) 0.0163(9) 0.0013(7) 0.0051(8) 0.0004(8)
C71 0.0117(9) 0.0224(11) 0.0174(10) 0.0003(8) 0.0061(8) 0.0042(8)
C10 0.0135(10) 0.0243(10) 0.0097(9) 0.0002(8) 0.0037(8) 0.0026(8)
C51 0.0120(10) 0.0248(11) 0.0139(10) -0.0011(8) -0.0002(8) -0.0004(8)
Cl1 0.0192(3) 0.0114(2) 0.0181(3) 0.00026(17) 0.00937(19) -0.00071(18)
O1 0.0275(8) 0.0282(9) 0.0211(8) 0.0017(7) 0.0007(6) -0.0078(7)
O2 0.0501(10) 0.0120(8) 0.0326(9) 0.0040(7) 0.0227(8) -0.0001(7)
O3 0.0188(8) 0.0254(9) 0.0468(10) -0.0034(7) 0.0141(7) 0.0003(7)
O4 0.0420(10) 0.0193(8) 0.0261(8) 0.0008(6) 0.0218(7) 0.0001(7)

loop_
_atom_type_symbol
_atom_type_description
_atom_type_scat_dispersion_real
_atom_type_scat_dispersion_imag
_atom_type_scat_source
C C 0.0181 0.0091 'International Tables Vol C Tables 4.2.6.8 and 6.1.1.4'
H H 0.0000 0.0000 'International Tables Vol C Tables 4.2.6.8 and 6.1.1.4'
N N 0.0311 0.0180 'International Tables Vol C Tables 4.2.6.8 and 6.1.1.4'
O O 0.0492 0.0322 'International Tables Vol C Tables 4.2.6.8 and 6.1.1.4'
Cl Cl 0.3639 0.7018 'International Tables Vol C Tables 4.2.6.8 and 6.1.1.4'
Cu Cu -1.9646 0.5888 'International Tables Vol C Tables 4.2.6.8 and 6.1.1.4'

loop_
_geom_angle_atom_site_label_1
_geom_angle_atom_site_label_2
_geom_angle_atom_site_label_3
_geom_angle
_geom_angle_site_symmetry_1
_geom_angle_site_symmetry_3
N4 Cu1 N4 180.00(6) 3 .
N4 Cu1 N8 94.86(6) 3 3
N4 Cu1 N8 85.14(6) . 3
N4 Cu1 N8 85.14(6) 3 .
N4 Cu1 N8 94.86(6) . .
N8 Cu1 N8 180.00(6) 3 .
N4 Cu1 O3 126.49(5) 3 .
N4 Cu1 O3 53.51(5) . .
N8 Cu1 O3 107.19(5) 3 .
N8 Cu1 O3 72.81(5) . .
N4 C5 C51 124.21(18) . .
N4 C5 C6 121.14(17) . .
C51 C5 C6 114.64(16) . .
C9 N8 C7 115.27(14) . .
C9 N8 Cu1 106.14(11) . .
C7 N8 Cu1 115.73(11) . .
N8 C9 C10 107.88(15) . .
N8 C7 C72 110.71(15) . .
N8 C7 C6 107.12(15) . .
C72 C7 C6 110.91(15) . .
N8 C7 C71 110.26(15) . .
C72 C7 C71 109.97(16) . .
C6 C7 C71 107.78(15) . .
C5 N4 C10 121.15(16) . 3
C5 N4 Cu1 127.38(14) . .
C10 N4 Cu1 110.96(12) 3 .
C5 C6 C7 118.81(16) . .
N4 C10 C9 108.23(15) 3 .
O3 Cl1 O2 109.61(10) . .
O3 Cl1 O1 109.37(10) . .
O2 Cl1 O1 109.86(10) . .
O3 Cl1 O4 109.20(10) . .
O2 Cl1 O4 109.62(9) . .
O1 Cl1 O4 109.16(10) . .
Cl1 O3 Cu1 63.92(6) . .

loop_
_geom_bond_atom_site_label_1
_geom_bond_atom_site_label_2
_geom_bond_distance
_geom_bond_site_symmetry_2
Cu1 N4 1.9858(16) 3
Cu1 N4 1.9858(16) .
Cu1 N8 2.0030(15) 3
Cu1 N8 2.0030(15) .
C5 N4 1.280(3) .
C5 C51 1.502(3) .
C5 C6 1.505(3) .
N8 C9 1.486(2) .
N8 C7 1.502(2) .
C9 C10 1.513(3) .
C7 C72 1.526(3) .
C7 C6 1.532(3) .
C7 C71 1.532(3) .
N4 C10 1.475(2) 3
C10 N4 1.475(2) 3
Cl1 O3 1.4369(16) .
Cl1 O2 1.4397(16) .
Cl1 O1 1.4418(16) .
Cl1 O4 1.4458(15) .

loop_
_geom_hbond_atom_site_label_D
_geom_hbond_atom_site_label_H
_geom_hbond_atom_site_label_A
_geom_hbond_distance_DH
_geom_hbond_distance_HA
_geom_hbond_distance_DA
_geom_hbond_angle_DHA
_geom_hbond_site_symmetry_A
N8 H8 O4 0.91 2.26 3.120(2) 157.2 4_556
